data_4035340
loop_
_publ_author_name
'McCarter, Adam W.'
'Sommer, Magdalena'
'Percy, Jonathan M.'
'Jamieson, Craig'
'Kennedy, Alan R.'
'Hirst, David J.'

_publ_section_title
;
 Atom Efficient Synthesis of Selectively Difluorinated Carbocycles through
 a Gold(I)-Catalyzed Cyclization.
;
_journal_issue 16
_journal_name_full 'The Journal of organic chemistry'
_journal_page_first 8888
_journal_page_last 8905
_journal_paper_doi 10.1021/acs.joc.8b01121
_journal_volume 83
_journal_year 2018
_chemical_formula_sum 'C13 H20 O4'
_chemical_formula_weight 240.29
_space_group_crystal_system monoclinic
_space_group_IT_number 14
_space_group_name_Hall '-P 2yn'
_space_group_name_H-M_alt 'P 1 21/n 1'
_atom_sites_solution_hydrogens geom
_audit_creation_method SHELXL-2014/7
_cell_angle_alpha 90
_cell_angle_beta 105.197(3)
_cell_angle_gamma 90
_cell_formula_units_Z 4
_cell_length_a 10.0193(3)
_cell_length_b 8.5428(2)
_cell_length_c 15.3195(4)
_cell_measurement_reflns_used 2836
_cell_measurement_temperature 123(2)
_cell_measurement_theta_max 72.9760
_cell_measurement_theta_min 4.7660
_cell_volume 1265.39(6)
_computing_cell_refinement CrysalisPro
_computing_data_collection CrysalisPro
_computing_data_reduction CrysalisPro
_computing_publication_material SHELXL
_computing_structure_refinement 'SHELXL-2014/7 (Sheldrick, 2014)'
_computing_structure_solution SHELXS
_diffrn_ambient_temperature 123(2)
_diffrn_measured_fraction_theta_full 0.998
_diffrn_measured_fraction_theta_max 0.980
_diffrn_measurement_device_type 'Oxford Diffraction Gemini S'
_diffrn_measurement_method 'omega scans'
_diffrn_radiation_type CuK\a
_diffrn_radiation_wavelength 1.5418
_diffrn_reflns_av_R_equivalents 0.0118
_diffrn_reflns_av_unetI/netI 0.0154
_diffrn_reflns_Laue_measured_fraction_full 0.998
_diffrn_reflns_Laue_measured_fraction_max 0.980
_diffrn_reflns_limit_h_max 8
_diffrn_reflns_limit_h_min -12
_diffrn_reflns_limit_k_max 10
_diffrn_reflns_limit_k_min -10
_diffrn_reflns_limit_l_max 18
_diffrn_reflns_limit_l_min -17
_diffrn_reflns_number 4956
_diffrn_reflns_point_group_measured_fraction_full 0.998
_diffrn_reflns_point_group_measured_fraction_max 0.980
_diffrn_reflns_theta_full 70.000
_diffrn_reflns_theta_max 73.126
_diffrn_reflns_theta_min 4.764
_diffrn_source 'sealed tube'
_exptl_absorpt_coefficient_mu 0.758
_exptl_absorpt_correction_T_max 1.00000
_exptl_absorpt_correction_T_min 0.53682
_exptl_absorpt_correction_type multi-scan
_exptl_absorpt_process_details
;
CrysAlisPro, Agilent Technologies,
Version 1.171.37.35 (release 13-08-2014 CrysAlis171 .NET)
(compiled Aug 13 2014,18:06:01)
Empirical absorption correction using spherical harmonics,
 implemented in SCALE3 ABSPACK scaling algorithm.
;
_exptl_crystal_colour colourless
_exptl_crystal_density_diffrn 1.261
_exptl_crystal_description 'fragment cut from block'
_exptl_crystal_F_000 520
_exptl_crystal_size_max 0.30
_exptl_crystal_size_mid 0.22
_exptl_crystal_size_min 0.05
_refine_diff_density_max 0.284
_refine_diff_density_min -0.212
_refine_diff_density_rms 0.042
_refine_ls_extinction_method none
_refine_ls_goodness_of_fit_ref 1.033
_refine_ls_hydrogen_treatment constr
_refine_ls_matrix_type full
_refine_ls_number_parameters 157
_refine_ls_number_reflns 2487
_refine_ls_number_restraints 0
_refine_ls_restrained_S_all 1.033
_refine_ls_R_factor_all 0.0415
_refine_ls_R_factor_gt 0.0393
_refine_ls_shift/su_max 0.001
_refine_ls_shift/su_mean 0.000
_refine_ls_structure_factor_coef Fsqd
_refine_ls_weighting_details 'w=1/[\s^2^(Fo^2^)+(0.0611P)^2^+0.4066P] where P=(Fo^2^+2Fc^2^)/3'
_refine_ls_weighting_scheme calc
_refine_ls_wR_factor_gt 0.1051
_refine_ls_wR_factor_ref 0.1073
_reflns_Friedel_coverage 0.000
_reflns_number_gt 2328
_reflns_number_total 2487
_reflns_threshold_expression 'I > 2\s(I)'
_cod_data_source_file jo8b01121_si_002.cif
_cod_data_source_block jamies_adamx
_cod_original_sg_symbol_H-M 'P 21/n'
_cod_database_code 4035340
_shelx_shelxl_version_number 2014/7
_shelx_space_group_comment
;
The symmetry employed for this shelxl refinement is uniquely defined
by the following loop, which should always be used as a source of
symmetry information in preference to the above space-group names.
They are only intended as comments.
;

loop_
_space_group_symop_operation_xyz
'x, y, z'
'-x+1/2, y+1/2, -z+1/2'
'-x, -y, -z'
'x-1/2, -y-1/2, z-1/2'

loop_
_atom_site_label
_atom_site_type_symbol
_atom_site_fract_x
_atom_site_fract_y
_atom_site_fract_z
_atom_site_U_iso_or_equiv
_atom_site_adp_type
_atom_site_occupancy
_atom_site_site_symmetry_order
_atom_site_calc_flag
_atom_site_refinement_flags_posn
_atom_site_refinement_flags_adp
O1 O 0.35620(8) 0.65195(10) 0.01058(5) 0.0241(2) Uani 1 1 d . .
O2 O 0.13463(9) 0.67513(10) 0.03100(6) 0.0275(2) Uani 1 1 d . .
O3 O 0.65116(9) 0.69058(11) 0.18939(6) 0.0297(2) Uani 1 1 d . .
O4 O 0.52714(9) 0.85998(10) 0.08870(6) 0.0292(2) Uani 1 1 d . .
C1 C 0.42694(12) 0.61462(14) 0.09849(8) 0.0222(3) Uani 1 1 d . .
C2 C 0.39041(12) 0.50030(14) 0.14743(8) 0.0234(3) Uani 1 1 d . .
C3 C 0.26741(12) 0.39698(14) 0.10679(8) 0.0250(3) Uani 1 1 d . .
H3 H 0.1927 0.4228 0.1368 0.030 Uiso 1 1 calc R U
C4 C 0.21083(12) 0.42503(15) 0.00530(8) 0.0266(3) Uani 1 1 d . .
H4A H 0.2658 0.3639 -0.0278 0.032 Uiso 1 1 calc R U
H4B H 0.1140 0.3879 -0.0143 0.032 Uiso 1 1 calc R U
C5 C 0.21607(12) 0.59642(14) -0.01800(8) 0.0242(3) Uani 1 1 d . .
C6 C 0.45876(13) 0.46669(15) 0.24576(8) 0.0283(3) Uani 1 1 d . .
H6A H 0.3948 0.4948 0.2828 0.034 Uiso 1 1 calc R U
H6B H 0.5429 0.5318 0.2661 0.034 Uiso 1 1 calc R U
C7 C 0.49803(14) 0.29330(16) 0.26009(9) 0.0323(3) Uani 1 1 d . .
H7A H 0.5695 0.2678 0.2283 0.039 Uiso 1 1 calc R U
H7B H 0.5374 0.2730 0.3254 0.039 Uiso 1 1 calc R U
C8 C 0.37213(15) 0.18924(16) 0.22442(10) 0.0366(3) Uani 1 1 d . .
H8A H 0.3041 0.2078 0.2599 0.044 Uiso 1 1 calc R U
H8B H 0.4004 0.0780 0.2317 0.044 Uiso 1 1 calc R U
C9 C 0.30540(15) 0.22352(15) 0.12478(10) 0.0333(3) Uani 1 1 d . .
H9A H 0.2207 0.1593 0.1042 0.040 Uiso 1 1 calc R U
H9B H 0.3700 0.1925 0.0888 0.040 Uiso 1 1 calc R U
C10 C 0.54724(12) 0.72190(14) 0.13185(8) 0.0227(3) Uani 1 1 d . .
C11 C 0.64022(13) 0.96970(15) 0.11551(9) 0.0320(3) Uani 1 1 d . .
H11A H 0.6541 0.9969 0.1794 0.048 Uiso 1 1 calc R U
H11B H 0.6185 1.0646 0.0785 0.048 Uiso 1 1 calc R U
H11C H 0.7248 0.9221 0.1068 0.048 Uiso 1 1 calc R U
C12 C 0.17092(14) 0.62739(16) -0.11882(9) 0.0319(3) Uani 1 1 d . .
H12A H 0.0727 0.6015 -0.1420 0.048 Uiso 1 1 calc R U
H12B H 0.2256 0.5625 -0.1494 0.048 Uiso 1 1 calc R U
H12C H 0.1853 0.7382 -0.1303 0.048 Uiso 1 1 calc R U
C13 C 0.13431(16) 0.84109(16) 0.02484(11) 0.0387(3) Uani 1 1 d . .
H13A H 0.2296 0.8799 0.0435 0.058 Uiso 1 1 calc R U
H13B H 0.0814 0.8850 0.0645 0.058 Uiso 1 1 calc R U
H13C H 0.0917 0.8728 -0.0378 0.058 Uiso 1 1 calc R U

loop_
_atom_site_aniso_label
_atom_site_aniso_U_11
_atom_site_aniso_U_22
_atom_site_aniso_U_33
_atom_site_aniso_U_23
_atom_site_aniso_U_13
_atom_site_aniso_U_12
O1 0.0215(4) 0.0272(4) 0.0215(4) 0.0021(3) 0.0017(3) -0.0035(3)
O2 0.0258(4) 0.0232(4) 0.0331(5) -0.0010(3) 0.0072(4) -0.0005(3)
O3 0.0238(4) 0.0299(5) 0.0303(5) 0.0022(4) -0.0021(4) -0.0026(3)
O4 0.0245(4) 0.0240(4) 0.0343(5) 0.0054(3) -0.0008(4) -0.0059(3)
C1 0.0205(5) 0.0217(6) 0.0223(6) -0.0009(4) 0.0017(4) 0.0002(4)
C2 0.0227(5) 0.0206(5) 0.0254(6) -0.0014(4) 0.0036(4) 0.0013(4)
C3 0.0242(6) 0.0213(6) 0.0286(6) 0.0003(5) 0.0056(5) -0.0015(4)
C4 0.0251(6) 0.0235(6) 0.0286(6) -0.0041(5) 0.0024(5) -0.0033(5)
C5 0.0205(5) 0.0248(6) 0.0247(6) -0.0020(5) 0.0012(4) -0.0020(4)
C6 0.0299(6) 0.0276(6) 0.0257(6) 0.0033(5) 0.0041(5) -0.0009(5)
C7 0.0313(7) 0.0307(7) 0.0331(7) 0.0085(5) 0.0051(5) 0.0040(5)
C8 0.0399(7) 0.0245(6) 0.0432(8) 0.0098(6) 0.0070(6) -0.0002(5)
C9 0.0362(7) 0.0210(6) 0.0406(7) 0.0006(5) 0.0060(6) -0.0032(5)
C10 0.0226(6) 0.0221(6) 0.0229(5) -0.0009(4) 0.0050(4) -0.0001(4)
C11 0.0295(6) 0.0258(6) 0.0365(7) 0.0021(5) 0.0014(5) -0.0094(5)
C12 0.0314(7) 0.0339(7) 0.0256(6) -0.0006(5) -0.0013(5) -0.0026(5)
C13 0.0444(8) 0.0258(7) 0.0491(8) 0.0002(6) 0.0178(7) 0.0051(6)

loop_
_atom_type_symbol
_atom_type_description
_atom_type_scat_dispersion_real
_atom_type_scat_dispersion_imag
_atom_type_scat_source
O O 0.0492 0.0322 'International Tables Vol C Tables 4.2.6.8 and 6.1.1.4'
C C 0.0181 0.0091 'International Tables Vol C Tables 4.2.6.8 and 6.1.1.4'
H H 0.0000 0.0000 'International Tables Vol C Tables 4.2.6.8 and 6.1.1.4'

loop_
_geom_angle_atom_site_label_1
_geom_angle_atom_site_label_2
_geom_angle_atom_site_label_3
_geom_angle
C1 O1 C5 115.49(9)
C5 O2 C13 115.50(10)
C10 O4 C11 115.17(9)
C2 C1 O1 124.55(10)
C2 C1 C10 124.77(10)
O1 C1 C10 110.66(10)
C1 C2 C6 125.32(11)
C1 C2 C3 120.56(11)
C6 C2 C3 114.06(10)
C2 C3 C4 111.88(10)
C2 C3 C9 110.63(10)
C4 C3 C9 110.01(10)
C2 C3 H3 108.1
C4 C3 H3 108.1
C9 C3 H3 108.1
C5 C4 C3 111.46(10)
C5 C4 H4A 109.3
C3 C4 H4A 109.3
C5 C4 H4B 109.3
C3 C4 H4B 109.3
H4A C4 H4B 108.0
O2 C5 O1 109.55(9)
O2 C5 C4 105.93(10)
O1 C5 C4 109.84(10)
O2 C5 C12 113.48(10)
O1 C5 C12 105.06(10)
C4 C5 C12 112.99(10)
C2 C6 C7 111.03(11)
C2 C6 H6A 109.4
C7 C6 H6A 109.4
C2 C6 H6B 109.4
C7 C6 H6B 109.4
H6A C6 H6B 108.0
C8 C7 C6 110.80(11)
C8 C7 H7A 109.5
C6 C7 H7A 109.5
C8 C7 H7B 109.5
C6 C7 H7B 109.5
H7A C7 H7B 108.1
C7 C8 C9 110.58(11)
C7 C8 H8A 109.5
C9 C8 H8A 109.5
C7 C8 H8B 109.5
C9 C8 H8B 109.5
H8A C8 H8B 108.1
C8 C9 C3 112.80(11)
C8 C9 H9A 109.0
C3 C9 H9A 109.0
C8 C9 H9B 109.0
C3 C9 H9B 109.0
H9A C9 H9B 107.8
O3 C10 O4 123.04(11)
O3 C10 C1 125.39(11)
O4 C10 C1 111.56(9)
O4 C11 H11A 109.5
O4 C11 H11B 109.5
H11A C11 H11B 109.5
O4 C11 H11C 109.5
H11A C11 H11C 109.5
H11B C11 H11C 109.5
C5 C12 H12A 109.5
C5 C12 H12B 109.5
H12A C12 H12B 109.5
C5 C12 H12C 109.5
H12A C12 H12C 109.5
H12B C12 H12C 109.5
O2 C13 H13A 109.5
O2 C13 H13B 109.5
H13A C13 H13B 109.5
O2 C13 H13C 109.5
H13A C13 H13C 109.5
H13B C13 H13C 109.5

loop_
_geom_bond_atom_site_label_1
_geom_bond_atom_site_label_2
_geom_bond_distance
O1 C1 1.3846(13)
O1 C5 1.4373(13)
O2 C5 1.4150(15)
O2 C13 1.4209(16)
O3 C10 1.2048(15)
O4 C10 1.3413(15)
O4 C11 1.4446(14)
C1 C2 1.3392(17)
C1 C10 1.4937(16)
C2 C6 1.5099(16)
C2 C3 1.5110(16)
C3 C4 1.5276(16)
C3 C9 1.5367(17)
C3 H3 1.0000
C4 C5 1.5113(17)
C4 H4A 0.9900
C4 H4B 0.9900
C5 C12 1.5145(16)
C6 C7 1.5335(18)
C6 H6A 0.9900
C6 H6B 0.9900
C7 C8 1.5227(19)
C7 H7A 0.9900
C7 H7B 0.9900
C8 C9 1.5257(19)
C8 H8A 0.9900
C8 H8B 0.9900
C9 H9A 0.9900
C9 H9B 0.9900
C11 H11A 0.9800
C11 H11B 0.9800
C11 H11C 0.9800
C12 H12A 0.9800
C12 H12B 0.9800
C12 H12C 0.9800
C13 H13A 0.9800
C13 H13B 0.9800
C13 H13C 0.9800

loop_
_geom_torsion_atom_site_label_1
_geom_torsion_atom_site_label_2
_geom_torsion_atom_site_label_3
_geom_torsion_atom_site_label_4
_geom_torsion
C5 O1 C1 C2 19.07(16)
C5 O1 C1 C10 -159.51(9)
O1 C1 C2 C6 -174.48(11)
C10 C1 C2 C6 3.90(19)
O1 C1 C2 C3 2.26(18)
C10 C1 C2 C3 -179.36(10)
C1 C2 C3 C4 8.38(16)
C6 C2 C3 C4 -174.52(10)
C1 C2 C3 C9 131.43(12)
C6 C2 C3 C9 -51.48(14)
C2 C3 C4 C5 -38.06(14)
C9 C3 C4 C5 -161.46(10)
C13 O2 C5 O1 56.61(14)
C13 O2 C5 C4 175.03(11)
C13 O2 C5 C12 -60.45(14)
C1 O1 C5 O2 67.09(12)
C1 O1 C5 C4 -48.88(13)
C1 O1 C5 C12 -170.69(10)
C3 C4 C5 O2 -59.52(12)
C3 C4 C5 O1 58.71(13)
C3 C4 C5 C12 175.65(10)
C1 C2 C6 C7 -129.03(13)
C3 C2 C6 C7 54.04(14)
C2 C6 C7 C8 -55.77(15)
C6 C7 C8 C9 56.56(15)
C7 C8 C9 C3 -55.26(16)
C2 C3 C9 C8 51.86(15)
C4 C3 C9 C8 175.98(11)
C11 O4 C10 O3 0.52(17)
C11 O4 C10 C1 -178.65(10)
C2 C1 C10 O3 27.99(19)
O1 C1 C10 O3 -153.43(11)
C2 C1 C10 O4 -152.86(12)
O1 C1 C10 O4 25.72(13)
